data_4308631
loop_
_publ_author_name
'Dugald J. MacDougall'
'Bruce C. Noll'
'Kenneth W. Henderson'

_publ_section_title
;
Rational Assembly of Primitive Cubic Networks Using Hexameric Stacks of
Sodium Aryloxides as Nodes
;
_journal_name_full 'Inorganic Chemistry'
_journal_page_first 1181
_journal_page_last 1183
_journal_paper_doi 10.1021/ic048257b
_journal_volume 44
_journal_year 2005
_chemical_formula_sum 'C8 H8 F Na O2'
_chemical_formula_weight 178.13
_chemical_name_common 'sodium 4-fluorophenoxide dioxane'
_space_group_IT_number 2
_symmetry_cell_setting triclinic
_symmetry_Int_Tables_number 2
_symmetry_space_group_name_Hall '-P 1'
_symmetry_space_group_name_H-M 'P -1'
_atom_sites_solution_hydrogens geom
_atom_sites_solution_primary direct
_atom_sites_solution_secondary difmap
_audit_creation_method SHELXL-97
_cell_angle_alpha 65.384(1)
_cell_angle_beta 77.787(1)
_cell_angle_gamma 64.896(1)
_cell_formula_units_Z 6
_cell_length_a 10.3782(2)
_cell_length_b 11.1745(2)
_cell_length_c 12.9564(2)
_cell_measurement_reflns_used 7341
_cell_measurement_temperature 100(2)
_cell_measurement_theta_max 31.57
_cell_measurement_theta_min 2.42
_cell_volume 1235.87(4)
_computing_cell_refinement 'APEX2/SAINT (Bruker, 2004)'
_computing_data_collection 'APEX2 (Bruker, 2004)'
_computing_data_reduction 'SAINT/XPREP (Bruker, 2004; Sheldrick, 2003)'
_computing_molecular_graphics 'XP (Sheldrick, 1998)'
_computing_publication_material 'XCIF (Sheldrick, 2001)'
_computing_structure_refinement 'SHELXL-97 (Sheldrick, 1997)'
_computing_structure_solution 'XS (Sheldrick, 2001)'
_diffrn_ambient_temperature 100(2)
_diffrn_detector_area_resol_mean 8.33
_diffrn_measured_fraction_theta_full 0.991
_diffrn_measured_fraction_theta_max 0.991
_diffrn_measurement_device_type 'Bruker SMART APEX CCD area detector'
_diffrn_measurement_method '\w scans'
_diffrn_radiation_monochromator graphite
_diffrn_radiation_probe x-ray
_diffrn_radiation_type MoK\a
_diffrn_radiation_wavelength 0.71073
_diffrn_reflns_av_R_equivalents 0.0218
_diffrn_reflns_av_sigmaI/netI 0.0185
_diffrn_reflns_limit_h_max 15
_diffrn_reflns_limit_h_min -15
_diffrn_reflns_limit_k_max 16
_diffrn_reflns_limit_k_min -16
_diffrn_reflns_limit_l_max 19
_diffrn_reflns_limit_l_min -18
_diffrn_reflns_number 33723
_diffrn_reflns_theta_full 31.66
_diffrn_reflns_theta_max 31.66
_diffrn_reflns_theta_min 1.73
_diffrn_source 'fine-focus sealed tube'
_diffrn_source_type 'Siemens KFFMO2K-90'
_exptl_absorpt_coefficient_mu 0.160
_exptl_absorpt_correction_T_max 0.9641
_exptl_absorpt_correction_T_min 0.9257
_exptl_absorpt_correction_type multi-scan
_exptl_absorpt_process_details 'Blessing, R.H. (1995) Acta Cryst. A51, 33-38.'
_exptl_crystal_colour 'clear colourless'
_exptl_crystal_density_diffrn 1.436
_exptl_crystal_density_method 'not measured'
_exptl_crystal_description plate
_exptl_crystal_F_000 552
_exptl_crystal_recrystallization_method 'slow evaporation of a dioxane solution'
_exptl_crystal_size_max 0.49
_exptl_crystal_size_mid 0.47
_exptl_crystal_size_min 0.23
_refine_diff_density_max 0.566
_refine_diff_density_min -0.520
_refine_diff_density_rms 0.051
_refine_ls_extinction_method none
_refine_ls_goodness_of_fit_ref 1.072
_refine_ls_hydrogen_treatment constr
_refine_ls_matrix_type full
_refine_ls_number_parameters 325
_refine_ls_number_reflns 8267
_refine_ls_number_restraints 0
_refine_ls_restrained_S_all 1.072
_refine_ls_R_factor_all 0.0406
_refine_ls_R_factor_gt 0.0348
_refine_ls_shift/su_max 0.001
_refine_ls_shift/su_mean 0.000
_refine_ls_structure_factor_coef Fsqd
_refine_ls_weighting_details 'calc w=1/[\s^2^(Fo^2^)+(0.0544P)^2^+0.2887P] where P=(Fo^2^+2Fc^2^)/3'
_refine_ls_weighting_scheme calc
_refine_ls_wR_factor_gt 0.0978
_refine_ls_wR_factor_ref 0.1012
_reflns_number_gt 7109
_reflns_number_total 8267
_reflns_threshold_expression >2sigma(I)
_cod_data_source_file ic048257bsi20041210_114341.cif
_cod_data_source_block dmd21
_cod_database_code 4308631

loop_
_symmetry_equiv_pos_as_xyz
'x, y, z'
'-x, -y, -z'

loop_
_atom_site_label
_atom_site_type_symbol
_atom_site_fract_x
_atom_site_fract_y
_atom_site_fract_z
_atom_site_U_iso_or_equiv
_atom_site_adp_type
_atom_site_occupancy
_atom_site_symmetry_multiplicity
_atom_site_calc_flag
_atom_site_refinement_flags
_atom_site_disorder_assembly
_atom_site_disorder_group
Na1 Na 0.47524(4) 0.29915(4) 0.22174(3) 0.01617(8) Uani 1 1 d . . .
Na2 Na 0.51146(4) 0.58181(4) 0.18642(3) 0.01599(8) Uani 1 1 d . . .
Na3 Na 0.32717(4) 0.56489(4) 0.00565(3) 0.01404(7) Uani 1 1 d . . .
O1 O 0.66273(7) 0.35926(7) 0.19387(5) 0.01735(12) Uani 1 1 d . . .
O2 O 0.32084(7) 0.52098(7) 0.19798(5) 0.01731(12) Uani 1 1 d . . .
O3 O 0.49176(7) 0.34019(6) 0.01661(5) 0.01537(12) Uani 1 1 d . . .
O4 O 0.11787(7) 0.52695(7) 0.00926(6) 0.01875(13) Uani 1 1 d . . .
O5 O 0.50328(9) 0.54661(8) 0.37988(6) 0.02518(15) Uani 1 1 d . . .
O6 O 0.48559(8) 0.12083(7) 0.39885(6) 0.02580(15) Uani 1 1 d . . .
F1 F 1.18092(7) -0.03732(8) 0.36667(7) 0.03921(18) Uani 1 1 d . . .
F2 F -0.20417(8) 0.67826(9) 0.41459(8) 0.0467(2) Uani 1 1 d . . .
F3 F 0.59785(8) -0.23155(6) 0.17616(5) 0.02994(15) Uani 1 1 d . . .
C1 C 0.78564(9) 0.26260(9) 0.23709(7) 0.01515(15) Uani 1 1 d . . .
C2 C 0.87339(10) 0.15940(10) 0.19005(8) 0.02023(17) Uani 1 1 d . . .
H2 H 0.8410 0.1572 0.1278 0.024 Uiso 1 1 calc R . .
C3 C 1.00629(11) 0.06055(10) 0.23225(9) 0.02493(19) Uani 1 1 d . . .
H3 H 1.0648 -0.0066 0.1982 0.030 Uiso 1 1 calc R . .
C4 C 1.05102(10) 0.06200(11) 0.32383(9) 0.0258(2) Uani 1 1 d . . .
C5 C 0.96897(11) 0.15779(11) 0.37540(9) 0.02555(19) Uani 1 1 d . . .
H5 H 1.0018 0.1560 0.4393 0.031 Uiso 1 1 calc R . .
C6 C 0.83692(10) 0.25739(10) 0.33211(8) 0.01976(16) Uani 1 1 d . . .
H6 H 0.7799 0.3235 0.3675 0.024 Uiso 1 1 calc R . .
C7 C 0.19526(9) 0.55750(9) 0.25146(7) 0.01654(15) Uani 1 1 d . . .
C8 C 0.13910(12) 0.68064(11) 0.27813(11) 0.0314(2) Uani 1 1 d . . .
H8 H 0.1936 0.7379 0.2580 0.038 Uiso 1 1 calc R . .
C9 C 0.00621(14) 0.72095(13) 0.33311(13) 0.0418(3) Uani 1 1 d . . .
H9 H -0.0295 0.8043 0.3505 0.050 Uiso 1 1 calc R . .
C10 C -0.07259(12) 0.63780(12) 0.36185(10) 0.0304(2) Uani 1 1 d . . .
C11 C -0.02235(11) 0.51469(11) 0.34055(9) 0.02384(18) Uani 1 1 d . . .
H11 H -0.0774 0.4577 0.3628 0.029 Uiso 1 1 calc R . .
C12 C 0.11084(10) 0.47513(10) 0.28579(8) 0.02008(17) Uani 1 1 d . . .
H12 H 0.1460 0.3900 0.2711 0.024 Uiso 1 1 calc R . .
C13 C 0.51733(9) 0.20258(8) 0.05498(7) 0.01362(14) Uani 1 1 d . . .
C14 C 0.64863(10) 0.10396(9) 0.03096(7) 0.01769(16) Uani 1 1 d . . .
H14 H 0.7199 0.1375 -0.0147 0.021 Uiso 1 1 calc R . .
C15 C 0.67642(11) -0.04094(10) 0.07235(8) 0.02123(17) Uani 1 1 d . . .
H15 H 0.7655 -0.1057 0.0557 0.025 Uiso 1 1 calc R . .
C16 C 0.57223(11) -0.08859(9) 0.13794(8) 0.02087(18) Uani 1 1 d . . .
C17 C 0.44292(11) 0.00131(10) 0.16543(7) 0.02039(17) Uani 1 1 d . . .
H17 H 0.3735 -0.0347 0.2118 0.024 Uiso 1 1 calc R . .
C18 C 0.41553(10) 0.14640(9) 0.12389(7) 0.01693(15) Uani 1 1 d . . .
H18 H 0.3262 0.2092 0.1423 0.020 Uiso 1 1 calc R . .
C19 C 0.12418(10) 0.45911(10) -0.06545(8) 0.01977(16) Uani 1 1 d . . .
H19A H 0.2229 0.3923 -0.0717 0.024 Uiso 1 1 calc R . .
H19B H 0.0965 0.5317 -0.1422 0.024 Uiso 1 1 calc R . .
C20 C -0.02535(10) 0.62093(10) 0.02109(8) 0.01933(16) Uani 1 1 d . . .
H20A H -0.0567 0.6974 -0.0536 0.023 Uiso 1 1 calc R . .
H20B H -0.0294 0.6656 0.0742 0.023 Uiso 1 1 calc R . .
C21 C 0.45143(18) 0.43722(15) 0.45269(9) 0.0414(3) Uani 1 1 d . . .
H21A H 0.4714 0.3694 0.4154 0.050 Uiso 1 1 calc R . .
H21B H 0.3469 0.4804 0.4646 0.050 Uiso 1 1 calc R . .
C22 C 0.48060(14) 0.64114(11) 0.43483(8) 0.0290(2) Uani 1 1 d . . .
H22A H 0.3770 0.6910 0.4461 0.035 Uiso 1 1 calc R . .
H22B H 0.5210 0.7135 0.3860 0.035 Uiso 1 1 calc R . .
C23 C 0.36431(12) 0.09068(12) 0.45979(9) 0.0282(2) Uani 1 1 d . . .
H23A H 0.3421 0.0345 0.4289 0.034 Uiso 1 1 calc R . .
H23B H 0.2809 0.1809 0.4497 0.034 Uiso 1 1 calc R . .
C24 C 0.60820(13) -0.00899(12) 0.41583(9) 0.0331(2) Uani 1 1 d . . .
H24A H 0.6924 0.0130 0.3754 0.040 Uiso 1 1 calc R . .
H24B H 0.5927 -0.0679 0.3837 0.040 Uiso 1 1 calc R . .

loop_
_atom_site_aniso_label
_atom_site_aniso_U_11
_atom_site_aniso_U_22
_atom_site_aniso_U_33
_atom_site_aniso_U_23
_atom_site_aniso_U_13
_atom_site_aniso_U_12
Na1 0.01917(17) 0.01520(16) 0.01391(15) -0.00429(12) -0.00026(12) -0.00757(14)
Na2 0.01874(17) 0.01623(16) 0.01416(15) -0.00591(13) -0.00050(12) -0.00745(14)
Na3 0.01286(16) 0.01464(15) 0.01442(15) -0.00514(12) -0.00060(12) -0.00522(13)
O1 0.0147(3) 0.0178(3) 0.0167(3) -0.0043(2) -0.0028(2) -0.0046(2)
O2 0.0138(3) 0.0209(3) 0.0168(3) -0.0087(2) 0.0022(2) -0.0058(2)
O3 0.0187(3) 0.0114(3) 0.0162(3) -0.0046(2) -0.0007(2) -0.0064(2)
O4 0.0136(3) 0.0219(3) 0.0228(3) -0.0088(2) -0.0003(2) -0.0082(2)
O5 0.0440(4) 0.0260(3) 0.0127(3) -0.0063(2) 0.0013(3) -0.0218(3)
O6 0.0297(4) 0.0174(3) 0.0186(3) -0.0001(2) 0.0016(3) -0.0060(3)
F1 0.0185(3) 0.0325(4) 0.0432(4) 0.0003(3) -0.0094(3) 0.0012(3)
F2 0.0296(4) 0.0396(4) 0.0701(6) -0.0308(4) 0.0313(4) -0.0174(3)
F3 0.0518(4) 0.0133(2) 0.0245(3) -0.0040(2) -0.0045(3) -0.0137(3)
C1 0.0151(4) 0.0140(3) 0.0153(3) -0.0029(3) -0.0005(3) -0.0071(3)
C2 0.0220(4) 0.0167(4) 0.0211(4) -0.0069(3) -0.0009(3) -0.0066(3)
C3 0.0218(4) 0.0162(4) 0.0288(5) -0.0058(3) 0.0027(4) -0.0042(3)
C4 0.0152(4) 0.0192(4) 0.0300(5) 0.0013(4) -0.0047(3) -0.0034(3)
C5 0.0226(5) 0.0273(5) 0.0229(4) -0.0031(4) -0.0087(3) -0.0084(4)
C6 0.0197(4) 0.0204(4) 0.0182(4) -0.0061(3) -0.0034(3) -0.0065(3)
C7 0.0159(4) 0.0164(4) 0.0148(3) -0.0051(3) 0.0010(3) -0.0053(3)
C8 0.0266(5) 0.0221(4) 0.0480(6) -0.0194(4) 0.0180(5) -0.0143(4)
C9 0.0347(6) 0.0276(5) 0.0672(9) -0.0304(6) 0.0284(6) -0.0170(5)
C10 0.0219(5) 0.0260(5) 0.0400(6) -0.0159(4) 0.0159(4) -0.0106(4)
C11 0.0210(4) 0.0248(4) 0.0273(4) -0.0106(4) 0.0061(3) -0.0123(4)
C12 0.0197(4) 0.0205(4) 0.0227(4) -0.0109(3) 0.0026(3) -0.0088(3)
C13 0.0166(4) 0.0132(3) 0.0125(3) -0.0050(3) -0.0013(3) -0.0064(3)
C14 0.0175(4) 0.0169(4) 0.0199(4) -0.0087(3) 0.0016(3) -0.0067(3)
C15 0.0231(4) 0.0154(4) 0.0237(4) -0.0096(3) -0.0019(3) -0.0032(3)
C16 0.0342(5) 0.0123(3) 0.0168(4) -0.0036(3) -0.0046(3) -0.0096(4)
C17 0.0289(5) 0.0200(4) 0.0164(4) -0.0056(3) 0.0014(3) -0.0150(4)
C18 0.0187(4) 0.0174(4) 0.0167(3) -0.0075(3) 0.0019(3) -0.0088(3)
C19 0.0163(4) 0.0235(4) 0.0218(4) -0.0091(3) 0.0024(3) -0.0103(3)
C20 0.0152(4) 0.0185(4) 0.0246(4) -0.0070(3) -0.0003(3) -0.0077(3)
C21 0.0830(10) 0.0474(7) 0.0152(4) -0.0027(4) -0.0047(5) -0.0513(8)
C22 0.0519(7) 0.0197(4) 0.0163(4) -0.0071(3) 0.0031(4) -0.0160(5)
C23 0.0242(5) 0.0247(5) 0.0267(5) -0.0020(4) -0.0035(4) -0.0074(4)
C24 0.0311(6) 0.0242(5) 0.0222(4) -0.0009(4) 0.0070(4) -0.0023(4)

loop_
_atom_type_symbol
_atom_type_description
_atom_type_scat_dispersion_real
_atom_type_scat_dispersion_imag
_atom_type_scat_source
Na Na 0.0362 0.0249 'International Tables Vol C Tables 4.2.6.8 and 6.1.1.4'
O O 0.0106 0.0060 'International Tables Vol C Tables 4.2.6.8 and 6.1.1.4'
F F 0.0171 0.0103 'International Tables Vol C Tables 4.2.6.8 and 6.1.1.4'
C C 0.0033 0.0016 'International Tables Vol C Tables 4.2.6.8 and 6.1.1.4'
H H 0.0000 0.0000 'International Tables Vol C Tables 4.2.6.8 and 6.1.1.4'

loop_
_geom_angle_atom_site_label_1
_geom_angle_atom_site_label_2
_geom_angle_atom_site_label_3
_geom_angle
_geom_angle_site_symmetry_1
_geom_angle_site_symmetry_3
_geom_angle_publ_flag
O1 Na1 O2 92.47(3) . . ?
O1 Na1 O6 109.15(3) . . ?
O2 Na1 O6 118.97(3) . . ?
O1 Na1 O3 88.87(2) . . ?
O2 Na1 O3 93.76(2) . . ?
O6 Na1 O3 140.75(3) . . ?
O1 Na1 Na3 91.91(2) . . ?
O2 Na1 Na3 47.100(18) . . ?
O6 Na1 Na3 156.34(3) . . ?
O3 Na1 Na3 46.676(16) . . ?
O1 Na1 Na2 46.025(19) . . ?
O2 Na1 Na2 46.687(19) . . ?
O6 Na1 Na2 122.14(2) . . ?
O3 Na1 Na2 95.685(18) . . ?
Na3 Na1 Na2 65.458(11) . . ?
O1 Na1 Na3 43.603(18) . 2_665 ?
O2 Na1 Na3 88.95(2) . 2_665 ?
O6 Na1 Na3 144.49(3) . 2_665 ?
O3 Na1 Na3 45.785(16) . 2_665 ?
Na3 Na1 Na3 59.109(12) . 2_665 ?
Na2 Na1 Na3 60.489(10) . 2_665 ?
O1 Na2 O2 89.34(3) . . ?
O1 Na2 O5 99.27(3) . . ?
O2 Na2 O5 96.54(3) . . ?
O1 Na2 O3 89.71(2) . 2_665 ?
O2 Na2 O3 87.35(2) . 2_665 ?
O5 Na2 O3 170.22(3) . 2_665 ?
O1 Na2 F3 122.87(3) . 1_565 ?
O2 Na2 F3 147.75(3) . 1_565 ?
O5 Na2 F3 78.25(2) . 1_565 ?
O3 Na2 F3 93.67(2) 2_665 1_565 ?
O1 Na2 C13 111.64(3) . 2_665 ?
O2 Na2 C13 99.18(3) . 2_665 ?
O5 Na2 C13 145.27(3) . 2_665 ?
O3 Na2 C13 24.98(2) 2_665 2_665 ?
F3 Na2 C13 71.95(2) 1_565 2_665 ?
O1 Na2 Na1 44.703(19) . . ?
O2 Na2 Na1 44.868(18) . . ?
O5 Na2 Na1 97.55(2) . . ?
O3 Na2 Na1 91.545(18) 2_665 . ?
F3 Na2 Na1 166.55(2) 1_565 . ?
C13 Na2 Na1 115.377(19) 2_665 . ?
O1 Na2 Na3 45.259(18) . 2_665 ?
O2 Na2 Na3 89.864(19) . 2_665 ?
O5 Na2 Na3 144.02(2) . 2_665 ?
O3 Na2 Na3 44.541(16) 2_665 2_665 ?
F3 Na2 Na3 113.16(2) 1_565 2_665 ?
C13 Na2 Na3 66.907(18) 2_665 2_665 ?
Na1 Na2 Na3 63.152(11) . 2_665 ?
O1 Na2 Na3 84.61(2) . . ?
O2 Na2 Na3 42.411(17) . . ?
O5 Na2 Na3 138.92(2) . . ?
O3 Na2 Na3 45.349(17) 2_665 . ?
F3 Na2 Na3 133.25(2) 1_565 . ?
C13 Na2 Na3 62.356(17) 2_665 . ?
Na1 Na2 Na3 57.232(10) . . ?
Na3 Na2 Na3 57.514(12) 2_665 . ?
O2 Na3 O3 95.83(2) . . ?
O2 Na3 O1 171.54(3) . 2_665 ?
O3 Na3 O1 89.90(2) . 2_665 ?
O2 Na3 O4 96.93(3) . . ?
O3 Na3 O4 97.87(3) . . ?
O1 Na3 O4 88.42(3) 2_665 . ?
O2 Na3 O3 86.24(2) . 2_665 ?
O3 Na3 O3 94.16(2) . 2_665 ?
O1 Na3 O3 87.14(2) 2_665 2_665 ?
O4 Na3 O3 167.17(3) . 2_665 ?
O2 Na3 C1 153.79(3) . 2_665 ?
O3 Na3 C1 109.58(2) . 2_665 ?
O1 Na3 C1 23.33(2) 2_665 2_665 ?
O4 Na3 C1 73.86(2) . 2_665 ?
O3 Na3 C1 97.91(2) 2_665 2_665 ?
O2 Na3 Na1 44.904(18) . . ?
O3 Na3 Na1 50.940(17) . . ?
O1 Na3 Na1 140.58(2) 2_665 . ?
O4 Na3 Na1 100.05(2) . . ?
O3 Na3 Na1 90.983(19) 2_665 . ?
C1 Na3 Na1 159.38(2) 2_665 . ?
O2 Na3 Na3 91.35(2) . 2_665 ?
O3 Na3 Na3 48.537(18) . 2_665 ?
O1 Na3 Na3 87.78(2) 2_665 2_665 ?
O4 Na3 Na3 146.17(3) . 2_665 ?
O3 Na3 Na3 45.618(17) 2_665 2_665 ?
C1 Na3 Na3 110.09(2) 2_665 2_665 ?
Na1 Na3 Na3 63.982(13) . 2_665 ?
O2 Na3 Na2 142.22(2) . 2_665 ?
O3 Na3 Na2 46.492(17) . 2_665 ?
O1 Na3 Na2 43.499(18) 2_665 2_665 ?
O4 Na3 Na2 92.06(2) . 2_665 ?
O3 Na3 Na2 92.987(18) 2_665 2_665 ?
C1 Na3 Na2 63.719(18) 2_665 2_665 ?
Na1 Na3 Na2 97.413(13) . 2_665 ?
Na3 Na3 Na2 62.987(12) 2_665 2_665 ?
O2 Na3 Na1 133.06(2) . 2_665 ?
O3 Na3 Na1 87.432(19) . 2_665 ?
O1 Na3 Na1 40.790(18) 2_665 2_665 ?
O4 Na3 Na1 129.09(2) . 2_665 ?
O3 Na3 Na1 46.851(16) 2_665 2_665 ?
C1 Na3 Na1 57.007(18) 2_665 2_665 ?
Na1 Na3 Na1 120.891(12) . 2_665 ?
Na3 Na3 Na1 56.909(12) 2_665 2_665 ?
Na2 Na3 Na1 56.359(10) 2_665 2_665 ?
O2 Na3 Na2 42.093(18) . . ?
O3 Na3 Na2 92.230(19) . . ?
O1 Na3 Na2 131.68(2) 2_665 . ?
O4 Na3 Na2 138.75(2) . . ?
O3 Na3 Na2 44.551(16) 2_665 . ?
C1 Na3 Na2 138.89(2) 2_665 . ?
Na1 Na3 Na2 57.310(11) . . ?
Na3 Na3 Na2 59.498(12) 2_665 . ?
Na2 Na3 Na2 122.486(12) 2_665 . ?
Na1 Na3 Na2 91.080(12) 2_665 . ?
C1 O1 Na1 120.19(5) . . ?
C1 O1 Na2 138.88(6) . . ?
Na1 O1 Na2 89.27(3) . . ?
C1 O1 Na3 111.61(5) . 2_665 ?
Na1 O1 Na3 95.61(3) . 2_665 ?
Na2 O1 Na3 91.24(2) . 2_665 ?
C7 O2 Na1 126.30(6) . . ?
C7 O2 Na2 129.38(6) . . ?
Na1 O2 Na2 88.44(3) . . ?
C7 O2 Na3 118.34(5) . . ?
Na1 O2 Na3 88.00(2) . . ?
Na2 O2 Na3 95.50(3) . . ?
C13 O3 Na3 146.35(5) . . ?
C13 O3 Na2 104.97(5) . 2_665 ?
Na3 O3 Na2 88.97(2) . 2_665 ?
C13 O3 Na3 123.78(5) . 2_665 ?
Na3 O3 Na3 85.84(2) . 2_665 ?
Na2 O3 Na3 90.10(2) 2_665 2_665 ?
C13 O3 Na1 83.45(4) . . ?
Na3 O3 Na1 82.38(2) . . ?
Na2 O3 Na1 171.14(3) 2_665 . ?
Na3 O3 Na1 87.36(2) 2_665 . ?
C20 O4 C19 109.93(7) . . ?
C20 O4 Na3 126.07(5) . . ?
C19 O4 Na3 114.71(5) . . ?
C22 O5 C21 109.70(8) . . ?
C22 O5 Na2 131.88(6) . . ?
C21 O5 Na2 112.46(6) . . ?
C23 O6 C24 109.99(8) . . ?
C23 O6 Na1 123.53(6) . . ?
C24 O6 Na1 115.76(6) . . ?
C16 F3 Na2 146.44(6) . 1_545 ?
O1 C1 C2 121.57(8) . . ?
O1 C1 C6 121.91(8) . . ?
C2 C1 C6 116.52(8) . . ?
O1 C1 Na3 45.06(4) . 2_665 ?
C2 C1 Na3 83.27(5) . 2_665 ?
C6 C1 Na3 148.83(6) . 2_665 ?
C3 C2 C1 121.92(9) . . ?
C3 C2 H2 119.0 . . ?
C1 C2 H2 119.0 . . ?
C4 C3 C2 118.79(9) . . ?
C4 C3 H3 120.6 . . ?
C2 C3 H3 120.6 . . ?
C3 C4 F1 118.70(10) . . ?
C3 C4 C5 122.15(9) . . ?
F1 C4 C5 119.14(10) . . ?
C4 C5 C6 118.83(9) . . ?
C4 C5 H5 120.6 . . ?
C6 C5 H5 120.6 . . ?
C5 C6 C1 121.74(9) . . ?
C5 C6 H6 119.1 . . ?
C1 C6 H6 119.1 . . ?
O2 C7 C8 121.55(8) . . ?
O2 C7 C12 122.08(8) . . ?
C8 C7 C12 116.37(8) . . ?
C9 C8 C7 121.98(10) . . ?
C9 C8 H8 119.0 . . ?
C7 C8 H8 119.0 . . ?
C10 C9 C8 118.81(10) . . ?
C10 C9 H9 120.6 . . ?
C8 C9 H9 120.6 . . ?
F2 C10 C11 119.08(9) . . ?
F2 C10 C9 118.92(10) . . ?
C11 C10 C9 122.00(9) . . ?
C10 C11 C12 118.72(9) . . ?
C10 C11 H11 120.6 . . ?
C12 C11 H11 120.6 . . ?
C11 C12 C7 122.09(8) . . ?
C11 C12 H12 119.0 . . ?
C7 C12 H12 119.0 . . ?
O3 C13 C14 121.74(7) . . ?
O3 C13 C18 121.67(8) . . ?
C14 C13 C18 116.59(7) . . ?
O3 C13 Na2 50.05(4) . 2_665 ?
C14 C13 Na2 94.21(5) . 2_665 ?
C18 C13 Na2 127.86(6) . 2_665 ?
C15 C14 C13 121.85(8) . . ?
C15 C14 H14 119.1 . . ?
C13 C14 H14 119.1 . . ?
C16 C15 C14 118.69(8) . . ?
C16 C15 H15 120.7 . . ?
C14 C15 H15 120.7 . . ?
C17 C16 C15 122.42(8) . . ?
C17 C16 F3 118.77(9) . . ?
C15 C16 F3 118.81(9) . . ?
C16 C17 C18 118.71(8) . . ?
C16 C17 H17 120.6 . . ?
C18 C17 H17 120.6 . . ?
C17 C18 C13 121.74(8) . . ?
C17 C18 H18 119.1 . . ?
C13 C18 H18 119.1 . . ?
O4 C19 C20 110.43(7) . 2_565 ?
O4 C19 H19A 109.6 . . ?
C20 C19 H19A 109.6 2_565 . ?
O4 C19 H19B 109.6 . . ?
C20 C19 H19B 109.6 2_565 . ?
H19A C19 H19B 108.1 . . ?
O4 C20 C19 110.59(7) . 2_565 ?
O4 C20 H20A 109.5 . . ?
C19 C20 H20A 109.5 2_565 . ?
O4 C20 H20B 109.5 . . ?
C19 C20 H20B 109.5 2_565 . ?
H20A C20 H20B 108.1 . . ?
O5 C21 C22 111.58(10) . 2_666 ?
O5 C21 H21A 109.3 . . ?
C22 C21 H21A 109.3 2_666 . ?
O5 C21 H21B 109.3 . . ?
C22 C21 H21B 109.3 2_666 . ?
H21A C21 H21B 108.0 . . ?
O5 C22 C21 111.09(9) . 2_666 ?
O5 C22 H22A 109.4 . . ?
C21 C22 H22A 109.4 2_666 . ?
O5 C22 H22B 109.4 . . ?
C21 C22 H22B 109.4 2_666 . ?
H22A C22 H22B 108.0 . . ?
O6 C23 C24 110.73(9) . 2_656 ?
O6 C23 H23A 109.5 . . ?
C24 C23 H23A 109.5 2_656 . ?
O6 C23 H23B 109.5 . . ?
C24 C23 H23B 109.5 2_656 . ?
H23A C23 H23B 108.1 . . ?
O6 C24 C23 110.72(9) . 2_656 ?
O6 C24 H24A 109.5 . . ?
C23 C24 H24A 109.5 2_656 . ?
O6 C24 H24B 109.5 . . ?
C23 C24 H24B 109.5 2_656 . ?
H24A C24 H24B 108.1 . . ?

loop_
_geom_bond_atom_site_label_1
_geom_bond_atom_site_label_2
_geom_bond_distance
_geom_bond_site_symmetry_2
_geom_bond_publ_flag
Na1 O1 2.2311(7) . ?
Na1 O2 2.2382(7) . ?
Na1 O6 2.3154(8) . ?
Na1 O3 2.4823(7) . ?
Na1 Na3 3.1687(5) . ?
Na1 Na2 3.1714(5) . ?
Na1 Na3 3.3988(5) 2_665 ?
Na2 O1 2.2825(7) . ?
Na2 O2 2.3084(7) . ?
Na2 O5 2.3583(7) . ?
Na2 O3 2.4048(7) 2_665 ?
Na2 F3 2.5449(7) 1_565 ?
Na2 C13 3.0304(9) 2_665 ?
Na2 Na3 3.3152(5) 2_665 ?
Na2 Na3 3.4279(5) . ?
Na3 O2 2.3226(7) . ?
Na3 O3 2.3257(7) . ?
Na3 O1 2.3553(7) 2_665 ?
Na3 O4 2.3711(7) . ?
Na3 O3 2.4386(7) 2_665 ?
Na3 C1 3.0936(9) 2_665 ?
Na3 Na3 3.2456(7) 2_665 ?
Na3 Na2 3.3152(5) 2_665 ?
Na3 Na1 3.3988(5) 2_665 ?
O1 C1 1.3178(10) . ?
O1 Na3 2.3553(7) 2_665 ?
O2 C7 1.3219(10) . ?
O3 C13 1.3247(10) . ?
O3 Na2 2.4048(7) 2_665 ?
O3 Na3 2.4386(7) 2_665 ?
O4 C20 1.4314(11) . ?
O4 C19 1.4347(11) . ?
O5 C22 1.4224(12) . ?
O5 C21 1.4339(12) . ?
O6 C23 1.4279(13) . ?
O6 C24 1.4347(13) . ?
F1 C4 1.3752(11) . ?
F2 C10 1.3692(12) . ?
F3 C16 1.3799(10) . ?
F3 Na2 2.5449(7) 1_545 ?
C1 C2 1.4108(12) . ?
C1 C6 1.4119(12) . ?
C1 Na3 3.0936(9) 2_665 ?
C2 C3 1.3945(14) . ?
C2 H2 0.9500 . ?
C3 C4 1.3708(16) . ?
C3 H3 0.9500 . ?
C4 C5 1.3779(16) . ?
C5 C6 1.3937(13) . ?
C5 H5 0.9500 . ?
C6 H6 0.9500 . ?
C7 C8 1.4081(13) . ?
C7 C12 1.4111(12) . ?
C8 C9 1.3918(15) . ?
C8 H8 0.9500 . ?
C9 C10 1.3779(16) . ?
C9 H9 0.9500 . ?
C10 C11 1.3737(14) . ?
C11 C12 1.3918(13) . ?
C11 H11 0.9500 . ?
C12 H12 0.9500 . ?
C13 C14 1.4143(12) . ?
C13 C18 1.4157(11) . ?
C13 Na2 3.0304(9) 2_665 ?
C14 C15 1.3922(12) . ?
C14 H14 0.9500 . ?
C15 C16 1.3776(14) . ?
C15 H15 0.9500 . ?
C16 C17 1.3744(14) . ?
C17 C18 1.3950(12) . ?
C17 H17 0.9500 . ?
C18 H18 0.9500 . ?
C19 C20 1.5110(12) 2_565 ?
C19 H19A 0.9900 . ?
C19 H19B 0.9900 . ?
C20 C19 1.5110(12) 2_565 ?
C20 H20A 0.9900 . ?
C20 H20B 0.9900 . ?
C21 C22 1.4953(16) 2_666 ?
C21 H21A 0.9900 . ?
C21 H21B 0.9900 . ?
C22 C21 1.4953(16) 2_666 ?
C22 H22A 0.9900 . ?
C22 H22B 0.9900 . ?
C23 C24 1.5033(15) 2_656 ?
C23 H23A 0.9900 . ?
C23 H23B 0.9900 . ?
C24 C23 1.5033(15) 2_656 ?
C24 H24A 0.9900 . ?
C24 H24B 0.9900 . ?
